data_7714814
loop_
_publ_author_name
'Liang, Chun-Jie'
'Wu, Run-Chun'
'Huang, Xiao-Qiong'
'Qin, Qi-Pin'
'Liang, Hong'
'Tan, Ming-Xiong'

_publ_section_title
;
 Synthesis and anticancer mechanisms of four novel platinum(II)
 4'-substituted-2,2':6',2''-terpyridine complexes.
;
_journal_issue 5
_journal_name_full 'Dalton transactions (Cambridge, England : 2003)'
_journal_page_first 2143
_journal_page_last 2152
_journal_paper_doi 10.1039/d3dt03197g
_journal_volume 53
_journal_year 2024
_chemical_formula_moiety 'C30 H38 Cl4 N6 O5 Pt2 S2'
_chemical_formula_sum 'C30 H38 Cl4 N6 O5 Pt2 S2'
_chemical_formula_weight 1158.76
_space_group_crystal_system triclinic
_space_group_IT_number 2
_space_group_name_Hall '-P 1'
_space_group_name_H-M_alt 'P -1'
_atom_sites_solution_hydrogens mixed
_audit_creation_date 2023-11-27
_audit_creation_method
;
Olex2 1.2
(compiled 2018.05.29 svn.r3508 for OlexSys, GUI svn.r5506)
;
_audit_update_record
;
2023-11-28 deposited with the CCDC.	2023-12-21 downloaded from the CCDC.
;
_cell_angle_alpha 77.3037(18)
_cell_angle_beta 79.196(2)
_cell_angle_gamma 75.1122(17)
_cell_formula_units_Z 2
_cell_length_a 9.7407(6)
_cell_length_b 11.1975(5)
_cell_length_c 19.3778(12)
_cell_measurement_reflns_used 9886
_cell_measurement_temperature 150(2)
_cell_measurement_theta_max 26.25
_cell_measurement_theta_min 2.18
_cell_volume 1973.35(19)
_computing_cell_refinement 'SAINT V8.40A (?, 2016)'
_computing_data_reduction 'SAINT V8.40A (?, 2016)'
_computing_molecular_graphics 'Olex2 (Dolomanov et al., 2009)'
_computing_publication_material 'Olex2 (Dolomanov et al., 2009)'
_computing_structure_refinement 'XL (Sheldrick, 2008)'
_computing_structure_solution 'SHELXS-97 (Sheldrick, 1990)'
_diffrn_ambient_temperature 150.0
_diffrn_measured_fraction_theta_full 1.000
_diffrn_measured_fraction_theta_max 1.000
_diffrn_measurement_device_type 'Bruker APEX-II CCD'
_diffrn_measurement_method '\f and \w scans'
_diffrn_radiation_type MoK\a
_diffrn_radiation_wavelength 0.71073
_diffrn_reflns_av_R_equivalents 0.0821
_diffrn_reflns_av_unetI/netI 0.0404
_diffrn_reflns_Laue_measured_fraction_full 1.000
_diffrn_reflns_Laue_measured_fraction_max 1.000
_diffrn_reflns_limit_h_max 11
_diffrn_reflns_limit_h_min -11
_diffrn_reflns_limit_k_max 13
_diffrn_reflns_limit_k_min -13
_diffrn_reflns_limit_l_max 23
_diffrn_reflns_limit_l_min -23
_diffrn_reflns_number 60448
_diffrn_reflns_point_group_measured_fraction_full 1.000
_diffrn_reflns_point_group_measured_fraction_max 1.000
_diffrn_reflns_theta_full 25.010
_diffrn_reflns_theta_max 25.010
_diffrn_reflns_theta_min 2.176
_diffrn_standards_number 0
_exptl_absorpt_coefficient_mu 7.502
_exptl_absorpt_correction_T_max 0.0276
_exptl_absorpt_correction_T_min 0.0083
_exptl_absorpt_correction_type none
_exptl_absorpt_process_details
;
SADABS-2016/2 (Bruker,2016/2) was used for absorption correction.
wR2(int) was 0.1212 before and 0.0781 after correction.
The Ratio of minimum to maximum transmission is 0.3007.
The \l/2 correction factor is Not present.
;
_exptl_crystal_colour BLACK
_exptl_crystal_density_diffrn 1.950
_exptl_crystal_density_method 'not measured'
_exptl_crystal_description BLOCK
_exptl_crystal_F_000 1112
_exptl_crystal_size_max 0.26
_exptl_crystal_size_mid 0.25
_exptl_crystal_size_min 0.21
_refine_diff_density_max 2.872
_refine_diff_density_min -3.557
_refine_diff_density_rms 0.284
_refine_ls_extinction_coef 0.0028(3)
_refine_ls_extinction_expression Fc^*^=kFc[1+0.001xFc^2^\l^3^/sin(2\q)]^-1/4^
_refine_ls_extinction_method 'SHELXL-2014/7 (Sheldrick 2014'
_refine_ls_goodness_of_fit_ref 1.125
_refine_ls_hydrogen_treatment constr
_refine_ls_matrix_type full
_refine_ls_number_parameters 448
_refine_ls_number_reflns 6956
_refine_ls_number_restraints 294
_refine_ls_restrained_S_all 1.106
_refine_ls_R_factor_all 0.0638
_refine_ls_R_factor_gt 0.0550
_refine_ls_shift/su_max 0.000
_refine_ls_shift/su_mean 0.000
_refine_ls_structure_factor_coef Fsqd
_refine_ls_weighting_details 'w=1/[\s^2^(Fo^2^)+(0.0714P)^2^+21.0005P] where P=(Fo^2^+2Fc^2^)/3'
_refine_ls_weighting_scheme calc
_refine_ls_wR_factor_gt 0.1383
_refine_ls_wR_factor_ref 0.1446
_reflns_Friedel_coverage 0.000
_reflns_number_gt 5933
_reflns_number_total 6956
_reflns_threshold_expression 'I > 2\s(I)'
_cod_data_source_file d3dt03197g2.cif
_cod_data_source_block mo_1102_3_0m_sqd
_cod_depositor_comments 'Adding full bibliography for 7714811--7714815.cif.'
_cod_original_cell_volume 1973.3(2)
_cod_database_code 7714814
_shelx_shelxl_version_number 2014/7
_shelx_space_group_comment
;
The symmetry employed for this shelxl refinement is uniquely defined
by the following loop, which should always be used as a source of
symmetry information in preference to the above space-group names.
They are only intended as comments.
;
_shelx_estimated_absorpt_t_max 0.442
_shelx_estimated_absorpt_t_min 0.173
_olex2_refinement_description
;
1. Fixed Uiso
 At 1.2 times of:
  All C(H) groups, All C(H,H) groups
 At 1.5 times of:
  All C(H,H,H) groups, All O(H) groups
2. Uiso/Uaniso restraints and constraints
All non-hydrogen atoms restrained to be isotropic: with sigma of 0.01 and sigma
for terminal atoms of 0.02
3.a Riding coordinates:
 O3(H3), O5(H5)
3.b Ternary CH refined with riding coordinates:
 C22(H22)
3.c Secondary CH2 refined with riding coordinates:
 C21(H21A,H21B), C23(H23A,H23B), C24(H24A,H24B), C20(H20A,H20B)
3.d Aromatic/amide H refined with riding coordinates:
 C11(H11), C1(H1), C12(H12), C8(H8), C6(H6), C15(H15), C4(H4), C18(H18),
 C16(H16), C3(H3A), C13(H13), C19(H19)
3.e Idealised Me refined as rotating group:
 C29(H29A,H29B,H29C), C26(H26A,H26B,H26C), C27(H27A,H27B,H27C), C28(H28A,H28B,
 H28C), C30(H30A,H30B,H30C)
;
_olex2_submission_special_instructions 'No special instructions were received'

loop_
_space_group_symop_operation_xyz
'x, y, z'
'-x, -y, -z'

loop_
_atom_site_label
_atom_site_type_symbol
_atom_site_fract_x
_atom_site_fract_y
_atom_site_fract_z
_atom_site_U_iso_or_equiv
_atom_site_adp_type
_atom_site_occupancy
_atom_site_site_symmetry_order
_atom_site_calc_flag
_atom_site_refinement_flags_posn
_atom_site_refinement_flags_adp
_atom_site_refinement_flags_occupancy
_atom_site_disorder_assembly
_atom_site_disorder_group
Pt1 Pt 0.36670(4) 0.81848(4) 0.27085(2) 0.02943(16) Uani 1 1 d . . . . .
Pt2 Pt 1.03382(4) 0.50140(4) 0.29259(2) 0.03100(17) Uani 1 1 d . . . . .
Cl1 Cl 0.2086(3) 0.9724(2) 0.32514(15) 0.0363(6) Uani 1 1 d . . . . .
Cl3 Cl 0.8180(3) 0.6361(3) 0.32163(16) 0.0397(6) Uani 1 1 d . . . . .
S1 S 0.4645(3) 0.9528(3) 0.18686(16) 0.0363(6) Uani 1 1 d . . . . .
Cl2 Cl 0.5205(3) 0.6613(3) 0.21745(17) 0.0420(7) Uani 1 1 d . . . . .
Cl4 Cl 1.2544(3) 0.3745(3) 0.26546(19) 0.0530(8) Uani 1 1 d . . . . .
S2 S 1.0662(3) 0.6488(3) 0.19770(17) 0.0438(7) Uani 1 1 d . . . . .
O2 O 1.0519(12) 0.7754(9) 0.2111(5) 0.062(3) Uani 1 1 d . . . . .
N4 N 0.9861(9) 0.3607(8) 0.3784(5) 0.0297(19) Uani 1 1 d . . . . .
N1 N 0.2875(9) 0.6845(8) 0.3489(5) 0.031(2) Uani 1 1 d . . . . .
O1 O 0.4770(12) 0.9382(10) 0.1124(5) 0.059(3) Uani 1 1 d . . . . .
C21 C 0.3451(14) -0.3275(11) 0.8165(6) 0.041(3) Uani 1 1 d . . . . .
H21A H 0.4071 -0.4023 0.8420 0.049 Uiso 1 1 calc R . . . .
H21B H 0.3923 -0.2562 0.8085 0.049 Uiso 1 1 calc R . . . .
N5 N 0.9023(9) 0.1648(8) 0.4803(5) 0.0277(18) Uani 1 1 d . . . . .
N2 N 0.1824(9) 0.5064(8) 0.4545(5) 0.0284(19) Uani 1 1 d . . . . .
O3 O 0.3032(12) -0.1952(10) 0.9273(5) 0.064(3) Uani 1 1 d . . . . .
H3 H 0.2915 -0.1684 0.9657 0.096 Uiso 1 1 d R . . . .
N6 N 0.2358(9) -0.2445(8) 0.7064(5) 0.0272(18) Uani 1 1 d . . . . .
N3 N 0.5614(9) 0.3728(8) 0.4475(4) 0.0262(18) Uani 1 1 d . . . . .
C11 C 0.8477(11) 0.3599(10) 0.4011(6) 0.030(2) Uani 1 1 d . . . . .
H11 H 0.7758 0.4275 0.3820 0.036 Uiso 1 1 calc R . . . .
C23 C 0.0936(13) -0.1919(11) 0.8190(6) 0.039(3) Uani 1 1 d . . . . .
H23A H -0.0037 -0.1821 0.8466 0.046 Uiso 1 1 calc R . . . .
H23B H 0.1228 -0.1111 0.8114 0.046 Uiso 1 1 calc R . . . .
C22 C 0.2006(13) -0.2970(11) 0.8624(6) 0.038(3) Uani 1 1 d . . . . .
H22 H 0.1613 -0.3744 0.8754 0.046 Uiso 1 1 calc R . . . .
C1 C 0.3775(11) 0.5836(9) 0.3811(6) 0.028(2) Uani 1 1 d . . . . .
H1 H 0.4782 0.5731 0.3677 0.034 Uiso 1 1 calc R . . . .
C7 C 0.4588(11) 0.1733(9) 0.5428(5) 0.026(2) Uani 1 1 d . . . . .
C12 C 1.0827(12) 0.2647(10) 0.4087(6) 0.031(2) Uani 1 1 d . . . . .
H12 H 1.1821 0.2631 0.3954 0.037 Uiso 1 1 calc R . . . .
C8 C 0.6053(11) 0.1682(9) 0.5228(5) 0.026(2) Uani 1 1 d . . . . .
H8 H 0.6736 0.0968 0.5414 0.032 Uiso 1 1 calc R . . . .
C29 C 1.2303(16) 0.6112(16) 0.1417(8) 0.063(4) Uani 1 1 d . . . . .
H29A H 1.3094 0.6137 0.1657 0.095 Uiso 1 1 calc GR . . . .
H29B H 1.2291 0.6724 0.0970 0.095 Uiso 1 1 calc GR . . . .
H29C H 1.2436 0.5268 0.1315 0.095 Uiso 1 1 calc GR . . . .
C17 C 0.2906(12) -0.1373(8) 0.6695(6) 0.030(2) Uani 1 1 d . . . . .
C6 C 0.3670(11) 0.2832(9) 0.5131(5) 0.026(2) Uani 1 1 d . . . . .
H6 H 0.2660 0.2928 0.5247 0.031 Uiso 1 1 calc R . . . .
C15 C 0.4910(12) -0.0482(9) 0.6115(6) 0.030(2) Uani 1 1 d . . . . .
H15 H 0.5918 -0.0579 0.5987 0.036 Uiso 1 1 calc R . . . .
C4 C 0.1456(12) 0.6962(10) 0.3691(6) 0.032(2) Uani 1 1 d . . . . .
H4 H 0.0797 0.7657 0.3469 0.039 Uiso 1 1 calc R . . . .
C18 C 0.1989(11) -0.0231(10) 0.6485(6) 0.033(2) Uani 1 1 d . . . . .
H18 H 0.0982 -0.0129 0.6617 0.040 Uiso 1 1 calc R . . . .
C2 C 0.3233(11) 0.4952(10) 0.4337(6) 0.028(2) Uani 1 1 d . . . . .
C16 C 0.4390(12) -0.1485(10) 0.6522(6) 0.032(2) Uani 1 1 d . . . . .
H16 H 0.5033 -0.2248 0.6685 0.038 Uiso 1 1 calc R . . . .
C3 C 0.0963(12) 0.6068(10) 0.4222(6) 0.032(2) Uani 1 1 d . . . . .
H3A H -0.0043 0.6176 0.4364 0.038 Uiso 1 1 calc R . . . .
C14 C 0.4011(11) 0.0676(9) 0.5883(5) 0.026(2) Uani 1 1 d . . . . .
C26 C 0.3827(15) 1.1125(12) 0.1906(8) 0.052(3) Uani 1 1 d . . . . .
H26A H 0.2866 1.1327 0.1767 0.078 Uiso 1 1 calc GR . . . .
H26B H 0.4410 1.1664 0.1579 0.078 Uiso 1 1 calc GR . . . .
H26C H 0.3754 1.1268 0.2394 0.078 Uiso 1 1 calc GR . . . .
C5 C 0.4231(11) 0.3786(9) 0.4664(6) 0.029(2) Uani 1 1 d . . . . .
C9 C 0.6512(11) 0.2679(9) 0.4755(5) 0.026(2) Uani 1 1 d . . . . .
C13 C 1.0405(12) 0.1692(11) 0.4583(6) 0.038(3) Uani 1 1 d . . . . .
H13 H 1.1124 0.1026 0.4783 0.045 Uiso 1 1 calc R . . . .
C10 C 0.8066(11) 0.2613(9) 0.4525(5) 0.026(2) Uani 1 1 d . . . . .
C19 C 0.2550(11) 0.0755(10) 0.6083(6) 0.032(2) Uani 1 1 d . . . . .
H19 H 0.1905 0.1526 0.5936 0.038 Uiso 1 1 calc R . . . .
C24 C 0.0902(12) -0.2235(10) 0.7472(6) 0.034(2) Uani 1 1 d . . . . .
H24A H 0.0524 -0.3001 0.7546 0.040 Uiso 1 1 calc R . . . .
H24B H 0.0255 -0.1537 0.7198 0.040 Uiso 1 1 calc R . . . .
C20 C 0.3289(12) -0.3529(10) 0.7450(6) 0.034(2) Uani 1 1 d . . . . .
H20A H 0.4245 -0.3711 0.7160 0.041 Uiso 1 1 calc R . . . .
H20B H 0.2875 -0.4276 0.7528 0.041 Uiso 1 1 calc R . . . .
C25 C 0.2047(16) -0.2555(13) 0.9298(7) 0.050(3) Uani 1 1 d . . . . .
C27 C 0.6368(13) 0.9413(12) 0.2063(7) 0.043(3) Uani 1 1 d . . . . .
H27A H 0.6296 0.9594 0.2542 0.064 Uiso 1 1 calc GR . . . .
H27B H 0.6824 1.0019 0.1711 0.064 Uiso 1 1 calc GR . . . .
H27C H 0.6946 0.8561 0.2043 0.064 Uiso 1 1 calc GR . . . .
O4 O 0.1104(15) -0.2655(13) 0.9815(6) 0.085(4) Uani 1 1 d . . . . .
C28 C 0.9399(15) 0.6527(14) 0.1419(7) 0.054(3) Uani 1 1 d . . . . .
H28A H 0.9561 0.5700 0.1288 0.081 Uiso 1 1 calc GR . . . .
H28B H 0.9511 0.7158 0.0986 0.081 Uiso 1 1 calc GR . . . .
H28C H 0.8427 0.6745 0.1675 0.081 Uiso 1 1 calc GR . . . .
O5 O 0.7156(15) 0.1059(13) 0.9566(6) 0.086(4) Uani 1 1 d . . . . .
H5 H 0.7238 0.1275 0.9942 0.128 Uiso 1 1 d R . . . .
C30 C 0.841(2) 0.024(2) 0.9348(14) 0.108(7) Uani 1 1 d . . . . .
H30A H 0.8439 0.0184 0.8847 0.161 Uiso 1 1 calc GR . . . .
H30B H 0.8445 -0.0594 0.9646 0.161 Uiso 1 1 calc GR . . . .
H30C H 0.9237 0.0548 0.9395 0.161 Uiso 1 1 calc GR . . . .

loop_
_atom_site_aniso_label
_atom_site_aniso_U_11
_atom_site_aniso_U_22
_atom_site_aniso_U_33
_atom_site_aniso_U_23
_atom_site_aniso_U_13
_atom_site_aniso_U_12
Pt1 0.0288(3) 0.0264(2) 0.0325(3) -0.00042(16) -0.00740(17) -0.00707(16)
Pt2 0.0295(3) 0.0339(3) 0.0304(3) -0.00541(17) -0.00248(17) -0.01007(17)
Cl1 0.0360(14) 0.0307(13) 0.0414(15) -0.0054(11) -0.0082(12) -0.0051(11)
Cl3 0.0370(15) 0.0348(14) 0.0419(16) -0.0012(12) -0.0049(12) -0.0037(11)
S1 0.0427(16) 0.0348(14) 0.0329(15) 0.0014(11) -0.0088(12) -0.0154(12)
Cl2 0.0406(16) 0.0329(14) 0.0483(17) -0.0073(12) 0.0000(13) -0.0054(12)
Cl4 0.0344(16) 0.0492(17) 0.060(2) -0.0018(15) 0.0108(14) -0.0022(13)
S2 0.0423(17) 0.0525(18) 0.0363(16) 0.0021(13) -0.0055(13) -0.0187(14)
O2 0.087(7) 0.051(5) 0.050(6) 0.003(4) -0.012(5) -0.028(5)
N4 0.027(4) 0.033(4) 0.032(4) -0.011(4) -0.004(4) -0.007(3)
N1 0.025(4) 0.029(4) 0.038(5) -0.006(4) -0.005(4) -0.005(3)
O1 0.086(7) 0.071(6) 0.031(5) -0.005(4) -0.010(5) -0.036(5)
C21 0.047(6) 0.036(5) 0.039(6) 0.003(4) -0.011(5) -0.013(5)
N5 0.025(4) 0.031(4) 0.027(4) -0.006(3) -0.003(3) -0.005(3)
N2 0.025(4) 0.025(4) 0.035(5) -0.006(3) -0.006(3) -0.004(3)
O3 0.086(7) 0.077(7) 0.045(5) -0.017(5) -0.001(5) -0.045(6)
N6 0.030(4) 0.027(4) 0.026(4) -0.007(3) -0.002(3) -0.008(3)
N3 0.024(4) 0.028(4) 0.026(4) -0.004(3) -0.003(3) -0.004(3)
C11 0.027(5) 0.030(5) 0.032(5) -0.003(4) -0.002(4) -0.006(4)
C23 0.037(5) 0.038(5) 0.038(6) -0.001(4) -0.004(5) -0.011(4)
C22 0.045(6) 0.034(5) 0.034(5) 0.001(4) -0.008(5) -0.010(4)
C1 0.026(5) 0.024(4) 0.036(5) -0.007(4) -0.006(4) -0.005(4)
C7 0.025(5) 0.025(4) 0.029(5) -0.005(4) -0.002(4) -0.006(4)
C12 0.027(5) 0.039(5) 0.029(5) -0.007(4) -0.005(4) -0.011(4)
C8 0.023(5) 0.028(5) 0.025(5) -0.006(4) -0.002(4) -0.002(4)
C29 0.047(8) 0.084(10) 0.052(8) 0.004(7) -0.003(6) -0.020(7)
C17 0.043(5) 0.011(4) 0.030(5) 0.010(4) -0.009(4) -0.007(4)
C6 0.022(4) 0.028(5) 0.026(5) -0.005(4) 0.000(4) -0.005(4)
C15 0.028(5) 0.029(5) 0.031(5) -0.005(4) -0.006(4) -0.004(4)
C4 0.031(5) 0.031(5) 0.035(5) -0.009(4) -0.005(4) -0.005(4)
C18 0.024(5) 0.036(5) 0.039(5) -0.008(4) 0.003(4) -0.010(4)
C2 0.028(5) 0.029(5) 0.027(5) -0.004(4) -0.006(4) -0.005(4)
C16 0.032(5) 0.026(5) 0.032(5) -0.002(4) -0.006(4) -0.001(4)
C3 0.029(5) 0.033(5) 0.032(5) -0.002(4) -0.006(4) -0.006(4)
C14 0.029(5) 0.030(5) 0.019(4) 0.000(4) -0.010(4) -0.005(4)
C26 0.046(7) 0.041(6) 0.069(9) 0.003(6) -0.013(6) -0.016(6)
C5 0.026(5) 0.029(5) 0.031(5) -0.006(4) -0.006(4) -0.004(4)
C9 0.024(5) 0.026(4) 0.028(5) -0.008(4) -0.005(4) -0.004(4)
C13 0.030(5) 0.043(5) 0.038(6) -0.005(5) -0.007(4) -0.005(4)
C10 0.026(5) 0.025(4) 0.028(5) -0.006(4) -0.009(4) -0.004(4)
C19 0.028(5) 0.028(5) 0.036(5) 0.003(4) -0.003(4) -0.008(4)
C24 0.032(5) 0.029(5) 0.039(5) -0.002(4) -0.007(4) -0.008(4)
C20 0.034(5) 0.031(5) 0.035(5) 0.000(4) 0.000(4) -0.010(4)
C25 0.054(7) 0.058(6) 0.038(6) -0.004(5) -0.009(5) -0.015(5)
C27 0.044(7) 0.042(6) 0.042(7) 0.000(5) -0.004(5) -0.016(5)
O4 0.102(9) 0.116(9) 0.044(6) -0.018(6) 0.007(6) -0.048(8)
C28 0.048(7) 0.071(8) 0.041(7) -0.002(6) -0.009(6) -0.018(6)
O5 0.099(9) 0.113(9) 0.063(7) -0.036(7) -0.012(6) -0.039(7)
C30 0.096(13) 0.112(14) 0.119(15) -0.038(12) -0.033(12) -0.003(11)

loop_
_atom_type_symbol
_atom_type_description
_atom_type_scat_dispersion_real
_atom_type_scat_dispersion_imag
_atom_type_scat_source
C C 0.0033 0.0016 'International Tables Vol C Tables 4.2.6.8 and 6.1.1.4'
H H 0.0000 0.0000 'International Tables Vol C Tables 4.2.6.8 and 6.1.1.4'
Cl Cl 0.1484 0.1585 'International Tables Vol C Tables 4.2.6.8 and 6.1.1.4'
N N 0.0061 0.0033 'International Tables Vol C Tables 4.2.6.8 and 6.1.1.4'
O O 0.0106 0.0060 'International Tables Vol C Tables 4.2.6.8 and 6.1.1.4'
Pt Pt -1.7033 8.3905 'International Tables Vol C Tables 4.2.6.8 and 6.1.1.4'
S S 0.1246 0.1234 'International Tables Vol C Tables 4.2.6.8 and 6.1.1.4'

loop_
_geom_angle_atom_site_label_1
_geom_angle_atom_site_label_2
_geom_angle_atom_site_label_3
_geom_angle
_geom_angle_site_symmetry_1
_geom_angle_site_symmetry_3
_geom_angle_publ_flag
Cl1 Pt1 Cl2 178.50(10) . . ?
S1 Pt1 Cl1 94.19(11) . . ?
S1 Pt1 Cl2 87.09(11) . . ?
N1 Pt1 Cl1 89.0(3) . . ?
N1 Pt1 S1 176.4(3) . . ?
N1 Pt1 Cl2 89.8(3) . . ?
Cl4 Pt2 Cl3 176.94(12) . . ?
S2 Pt2 Cl3 85.79(11) . . ?
S2 Pt2 Cl4 93.31(12) . . ?
N4 Pt2 Cl3 91.7(2) . . ?
N4 Pt2 Cl4 89.5(3) . . ?
N4 Pt2 S2 174.5(2) . . ?
O1 S1 Pt1 117.7(4) . . ?
O1 S1 C26 107.0(7) . . ?
O1 S1 C27 108.4(6) . . ?
C26 S1 Pt1 113.8(5) . . ?
C27 S1 Pt1 107.0(4) . . ?
C27 S1 C26 101.7(6) . . ?
O2 S2 Pt2 116.7(4) . . ?
O2 S2 C29 107.1(7) . . ?
O2 S2 C28 109.5(7) . . ?
C29 S2 Pt2 114.3(5) . . ?
C29 S2 C28 101.9(7) . . ?
C28 S2 Pt2 106.3(5) . . ?
C11 N4 Pt2 117.7(7) . . ?
C11 N4 C12 116.7(9) . . ?
C12 N4 Pt2 125.3(7) . . ?
C1 N1 Pt1 120.7(7) . . ?
C4 N1 Pt1 121.0(7) . . ?
C4 N1 C1 118.3(9) . . ?
H21A C21 H21B 108.0 . . ?
C22 C21 H21A 109.4 . . ?
C22 C21 H21B 109.4 . . ?
C22 C21 C20 111.3(10) . . ?
C20 C21 H21A 109.4 . . ?
C20 C21 H21B 109.4 . . ?
C10 N5 C13 116.0(9) . . ?
C3 N2 C2 116.7(9) . . ?
C25 O3 H3 109.0 . . ?
C17 N6 C24 118.4(8) . . ?
C17 N6 C20 120.2(8) . . ?
C20 N6 C24 109.4(8) . . ?
C5 N3 C9 116.8(9) . . ?
N4 C11 H11 119.3 . . ?
N4 C11 C10 121.4(10) . . ?
C10 C11 H11 119.3 . . ?
H23A C23 H23B 108.0 . . ?
C22 C23 H23A 109.4 . . ?
C22 C23 H23B 109.4 . . ?
C24 C23 H23A 109.4 . . ?
C24 C23 H23B 109.4 . . ?
C24 C23 C22 111.2(10) . . ?
C21 C22 C23 110.2(10) . . ?
C21 C22 H22 107.9 . . ?
C23 C22 H22 107.9 . . ?
C25 C22 C21 114.8(11) . . ?
C25 C22 C23 107.9(10) . . ?
C25 C22 H22 107.9 . . ?
N1 C1 H1 119.9 . . ?
N1 C1 C2 120.1(10) . . ?
C2 C1 H1 119.9 . . ?
C8 C7 C6 115.6(9) . . ?
C8 C7 C14 123.3(9) . . ?
C6 C7 C14 121.0(9) . . ?
N4 C12 H12 119.5 . . ?
N4 C12 C13 121.0(10) . . ?
C13 C12 H12 119.5 . . ?
C7 C8 H8 120.0 . . ?
C9 C8 C7 120.0(9) . . ?
C9 C8 H8 120.0 . . ?
S2 C29 H29A 109.5 . . ?
S2 C29 H29B 109.5 . . ?
S2 C29 H29C 109.5 . . ?
H29A C29 H29B 109.5 . . ?
H29A C29 H29C 109.5 . . ?
H29B C29 H29C 109.5 . . ?
C18 C17 N6 121.0(10) . . ?
C18 C17 C16 119.3(9) . . ?
C16 C17 N6 119.7(9) . . ?
C7 C6 H6 119.8 . . ?
C5 C6 C7 120.3(9) . . ?
C5 C6 H6 119.8 . . ?
C16 C15 H15 118.8 . . ?
C16 C15 C14 122.5(10) . . ?
C14 C15 H15 118.8 . . ?
N1 C4 H4 120.2 . . ?
N1 C4 C3 119.6(10) . . ?
C3 C4 H4 120.2 . . ?
C17 C18 H18 120.3 . . ?
C19 C18 C17 119.5(10) . . ?
C19 C18 H18 120.3 . . ?
N2 C2 C1 121.9(9) . . ?
N2 C2 C5 117.8(9) . . ?
C1 C2 C5 120.1(9) . . ?
C17 C16 H16 120.2 . . ?
C15 C16 C17 119.5(9) . . ?
C15 C16 H16 120.2 . . ?
N2 C3 C4 123.2(10) . . ?
N2 C3 H3A 118.4 . . ?
C4 C3 H3A 118.4 . . ?
C15 C14 C7 121.7(9) . . ?
C19 C14 C7 122.3(9) . . ?
C19 C14 C15 116.0(9) . . ?
S1 C26 H26A 109.5 . . ?
S1 C26 H26B 109.5 . . ?
S1 C26 H26C 109.5 . . ?
H26A C26 H26B 109.5 . . ?
H26A C26 H26C 109.5 . . ?
H26B C26 H26C 109.5 . . ?
N3 C5 C6 123.7(9) . . ?
N3 C5 C2 116.5(9) . . ?
C6 C5 C2 119.8(9) . . ?
N3 C9 C8 123.6(9) . . ?
N3 C9 C10 116.3(9) . . ?
C8 C9 C10 120.1(9) . . ?
N5 C13 C12 123.3(10) . . ?
N5 C13 H13 118.4 . . ?
C12 C13 H13 118.4 . . ?
N5 C10 C11 121.6(10) . . ?
N5 C10 C9 120.2(9) . . ?
C11 C10 C9 118.2(9) . . ?
C18 C19 C14 123.2(10) . . ?
C18 C19 H19 118.4 . . ?
C14 C19 H19 118.4 . . ?
N6 C24 C23 110.3(9) . . ?
N6 C24 H24A 109.6 . . ?
N6 C24 H24B 109.6 . . ?
C23 C24 H24A 109.6 . . ?
C23 C24 H24B 109.6 . . ?
H24A C24 H24B 108.1 . . ?
C21 C20 H20A 109.5 . . ?
C21 C20 H20B 109.5 . . ?
N6 C20 C21 110.7(9) . . ?
N6 C20 H20A 109.5 . . ?
N6 C20 H20B 109.5 . . ?
H20A C20 H20B 108.1 . . ?
O3 C25 C22 115.6(12) . . ?
O4 C25 O3 122.3(14) . . ?
O4 C25 C22 121.6(13) . . ?
S1 C27 H27A 109.5 . . ?
S1 C27 H27B 109.5 . . ?
S1 C27 H27C 109.5 . . ?
H27A C27 H27B 109.5 . . ?
H27A C27 H27C 109.5 . . ?
H27B C27 H27C 109.5 . . ?
S2 C28 H28A 109.5 . . ?
S2 C28 H28B 109.5 . . ?
S2 C28 H28C 109.5 . . ?
H28A C28 H28B 109.5 . . ?
H28A C28 H28C 109.5 . . ?
H28B C28 H28C 109.5 . . ?
C30 O5 H5 109.3 . . ?
O5 C30 H30A 109.5 . . ?
O5 C30 H30B 109.5 . . ?
O5 C30 H30C 109.5 . . ?
H30A C30 H30B 109.5 . . ?
H30A C30 H30C 109.5 . . ?
H30B C30 H30C 109.5 . . ?

loop_
_geom_bond_atom_site_label_1
_geom_bond_atom_site_label_2
_geom_bond_distance
_geom_bond_site_symmetry_2
_geom_bond_publ_flag
Pt1 Cl1 2.297(3) . ?
Pt1 S1 2.213(3) . ?
Pt1 Cl2 2.297(3) . ?
Pt1 N1 2.072(9) . ?
Pt2 Cl3 2.305(3) . ?
Pt2 Cl4 2.291(3) . ?
Pt2 S2 2.219(3) . ?
Pt2 N4 2.097(9) . ?
S1 O1 1.467(9) . ?
S1 C26 1.773(13) . ?
S1 C27 1.754(13) . ?
S2 O2 1.464(10) . ?
S2 C29 1.764(15) . ?
S2 C28 1.770(14) . ?
N4 C11 1.340(14) . ?
N4 C12 1.340(14) . ?
N1 C1 1.349(13) . ?
N1 C4 1.344(14) . ?
C21 H21A 0.9900 . ?
C21 H21B 0.9900 . ?
C21 C22 1.518(17) . ?
C21 C20 1.519(17) . ?
N5 C13 1.344(14) . ?
N5 C10 1.320(13) . ?
N2 C2 1.337(14) . ?
N2 C3 1.327(13) . ?
O3 H3 0.8399 . ?
O3 C25 1.296(17) . ?
N6 C17 1.431(12) . ?
N6 C24 1.477(14) . ?
N6 C20 1.465(14) . ?
N3 C5 1.316(13) . ?
N3 C9 1.346(13) . ?
C11 H11 0.9500 . ?
C11 C10 1.402(15) . ?
C23 H23A 0.9900 . ?
C23 H23B 0.9900 . ?
C23 C22 1.563(16) . ?
C23 C24 1.516(17) . ?
C22 H22 1.0000 . ?
C22 C25 1.490(18) . ?
C1 H1 0.9500 . ?
C1 C2 1.386(15) . ?
C7 C8 1.397(14) . ?
C7 C6 1.400(14) . ?
C7 C14 1.481(14) . ?
C12 H12 0.9500 . ?
C12 C13 1.365(16) . ?
C8 H8 0.9500 . ?
C8 C9 1.392(14) . ?
C29 H29A 0.9800 . ?
C29 H29B 0.9800 . ?
C29 H29C 0.9800 . ?
C17 C18 1.385(14) . ?
C17 C16 1.400(15) . ?
C6 H6 0.9500 . ?
C6 C5 1.396(14) . ?
C15 H15 0.9500 . ?
C15 C16 1.376(15) . ?
C15 C14 1.399(14) . ?
C4 H4 0.9500 . ?
C4 C3 1.379(15) . ?
C18 H18 0.9500 . ?
C18 C19 1.376(15) . ?
C2 C5 1.505(14) . ?
C16 H16 0.9500 . ?
C3 H3A 0.9500 . ?
C14 C19 1.389(15) . ?
C26 H26A 0.9800 . ?
C26 H26B 0.9800 . ?
C26 H26C 0.9800 . ?
C9 C10 1.483(14) . ?
C13 H13 0.9500 . ?
C19 H19 0.9500 . ?
C24 H24A 0.9900 . ?
C24 H24B 0.9900 . ?
C20 H20A 0.9900 . ?
C20 H20B 0.9900 . ?
C25 O4 1.231(17) . ?
C27 H27A 0.9800 . ?
C27 H27B 0.9800 . ?
C27 H27C 0.9800 . ?
C28 H28A 0.9800 . ?
C28 H28B 0.9800 . ?
C28 H28C 0.9800 . ?
O5 H5 0.8399 . ?
O5 C30 1.38(2) . ?
C30 H30A 0.9800 . ?
C30 H30B 0.9800 . ?
C30 H30C 0.9800 . ?

loop_
_geom_torsion_atom_site_label_1
_geom_torsion_atom_site_label_2
_geom_torsion_atom_site_label_3
_geom_torsion_atom_site_label_4
_geom_torsion
_geom_torsion_site_symmetry_1
_geom_torsion_site_symmetry_2
_geom_torsion_site_symmetry_3
_geom_torsion_site_symmetry_4
_geom_torsion_publ_flag
Pt1 N1 C1 C2 179.4(8) . . . . ?
Pt1 N1 C4 C3 -178.7(8) . . . . ?
Pt2 N4 C11 C10 172.7(8) . . . . ?
Pt2 N4 C12 C13 -171.8(8) . . . . ?
N4 C11 C10 N5 -0.5(16) . . . . ?
N4 C11 C10 C9 179.4(9) . . . . ?
N4 C12 C13 N5 -0.5(18) . . . . ?
N1 C1 C2 N2 -0.3(16) . . . . ?
N1 C1 C2 C5 176.2(9) . . . . ?
N1 C4 C3 N2 -1.2(17) . . . . ?
C21 C22 C25 O3 31.2(17) . . . . ?
C21 C22 C25 O4 -156.8(14) . . . . ?
N2 C2 C5 N3 -176.9(9) . . . . ?
N2 C2 C5 C6 4.2(15) . . . . ?
N6 C17 C18 C19 -175.1(10) . . . . ?
N6 C17 C16 C15 174.6(10) . . . . ?
N3 C9 C10 N5 176.3(9) . . . . ?
N3 C9 C10 C11 -3.6(14) . . . . ?
C11 N4 C12 C13 2.3(15) . . . . ?
C23 C22 C25 O3 -92.2(14) . . . . ?
C23 C22 C25 O4 79.8(17) . . . . ?
C22 C21 C20 N6 58.2(12) . . . . ?
C22 C23 C24 N6 -56.4(12) . . . . ?
C1 N1 C4 C3 0.8(15) . . . . ?
C1 C2 C5 N3 6.5(15) . . . . ?
C1 C2 C5 C6 -172.4(10) . . . . ?
C7 C8 C9 N3 0.9(16) . . . . ?
C7 C8 C9 C10 -178.3(9) . . . . ?
C7 C6 C5 N3 0.0(16) . . . . ?
C7 C6 C5 C2 178.8(9) . . . . ?
C7 C14 C19 C18 177.6(10) . . . . ?
C12 N4 C11 C10 -1.9(15) . . . . ?
C8 C7 C6 C5 0.3(15) . . . . ?
C8 C7 C14 C15 -3.4(16) . . . . ?
C8 C7 C14 C19 179.1(10) . . . . ?
C8 C9 C10 N5 -4.5(15) . . . . ?
C8 C9 C10 C11 175.7(10) . . . . ?
C17 N6 C24 C23 -80.0(11) . . . . ?
C17 N6 C20 C21 78.6(12) . . . . ?
C17 C18 C19 C14 -1.3(18) . . . . ?
C6 C7 C8 C9 -0.7(15) . . . . ?
C6 C7 C14 C15 172.3(10) . . . . ?
C6 C7 C14 C19 -5.1(16) . . . . ?
C15 C14 C19 C18 0.0(16) . . . . ?
C4 N1 C1 C2 -0.1(15) . . . . ?
C18 C17 C16 C15 -3.5(17) . . . . ?
C2 N2 C3 C4 0.7(16) . . . . ?
C16 C17 C18 C19 3.0(17) . . . . ?
C16 C15 C14 C7 -178.2(10) . . . . ?
C16 C15 C14 C19 -0.5(16) . . . . ?
C3 N2 C2 C1 0.0(15) . . . . ?
C3 N2 C2 C5 -176.6(9) . . . . ?
C14 C7 C8 C9 175.2(9) . . . . ?
C14 C7 C6 C5 -175.7(9) . . . . ?
C14 C15 C16 C17 2.3(17) . . . . ?
C5 N3 C9 C8 -0.6(15) . . . . ?
C5 N3 C9 C10 178.7(9) . . . . ?
C9 N3 C5 C6 0.1(15) . . . . ?
C9 N3 C5 C2 -178.8(9) . . . . ?
C13 N5 C10 C11 2.3(15) . . . . ?
C13 N5 C10 C9 -177.6(9) . . . . ?
C10 N5 C13 C12 -1.9(16) . . . . ?
C24 N6 C17 C18 -24.6(15) . . . . ?
C24 N6 C17 C16 157.4(10) . . . . ?
C24 N6 C20 C21 -63.4(11) . . . . ?
C24 C23 C22 C21 50.4(13) . . . . ?
C24 C23 C22 C25 176.5(10) . . . . ?
C20 C21 C22 C23 -50.8(13) . . . . ?
C20 C21 C22 C25 -172.9(10) . . . . ?
C20 N6 C17 C18 -163.4(10) . . . . ?
C20 N6 C17 C16 18.6(15) . . . . ?
C20 N6 C24 C23 62.8(11) . . . . ?
